data_7002123
loop_
_publ_author_name
'Mercs, Laszlo'
'Neels, Antonia'
'Stoeckli-Evans, Helen'
'Albrecht, Martin'

_publ_section_title
;
 Main-chain organometallic polymers comprising redox-active iron(ii)
 centers connected by ditopic N-heterocyclic carbenes
;
_journal_issue 35
_journal_name_full 'Dalton Transactions'
_journal_page_first 7168
_journal_paper_doi 10.1039/b907018d
_journal_year 2009
_chemical_formula_sum 'C20 H26 B F4 Fe N3 O'
_chemical_formula_weight 467.10
_chemical_name_systematic
;
?
;
_space_group_IT_number 14
_symmetry_cell_setting monoclinic
_symmetry_space_group_name_Hall '-P 2yn'
_symmetry_space_group_name_H-M 'P 1 21/n 1'
_atom_sites_solution_hydrogens geom
_atom_sites_solution_primary direct
_atom_sites_solution_secondary difmap
_audit_creation_method SHELXL-97
_cell_angle_alpha 90.00
_cell_angle_beta 105.542(6)
_cell_angle_gamma 90.00
_cell_formula_units_Z 4
_cell_length_a 11.7156(9)
_cell_length_b 14.0710(7)
_cell_length_c 13.7433(10)
_cell_measurement_reflns_used 15967
_cell_measurement_temperature 173(2)
_cell_measurement_theta_max 29.39
_cell_measurement_theta_min 2.03
_cell_volume 2182.7(3)
_computing_cell_refinement 'X-Area V1.35'
_computing_data_collection 'X-Area V1.35 (Stoe & Cie, 2006)'
_computing_data_reduction 'X-RED32 V1.31 (Stoe & Cie, 2006)'
_computing_molecular_graphics 'ORTEP3 (Farrugia, 1997), MERCURY (Macrea 2006)'
_computing_publication_material SHELXL-97
_computing_structure_refinement 'SHELXL-97 (Sheldrick, 1997)'
_computing_structure_solution 'SHELXS-97 (Sheldrick, 1990)'
_diffrn_ambient_temperature 173(2)
_diffrn_measured_fraction_theta_full 0.998
_diffrn_measured_fraction_theta_max 0.998
_diffrn_measurement_device_type 'STOE IPDS-2'
_diffrn_measurement_method 'phi + omega scans'
_diffrn_radiation_monochromator graphite
_diffrn_radiation_source 'fine-focus sealed tube'
_diffrn_radiation_type MoK\a
_diffrn_radiation_wavelength 0.71073
_diffrn_reflns_av_R_equivalents 0.0597
_diffrn_reflns_av_sigmaI/netI 0.0580
_diffrn_reflns_limit_h_max 14
_diffrn_reflns_limit_h_min -16
_diffrn_reflns_limit_k_max 18
_diffrn_reflns_limit_k_min -19
_diffrn_reflns_limit_l_max 18
_diffrn_reflns_limit_l_min -18
_diffrn_reflns_number 30379
_diffrn_reflns_theta_full 29.20
_diffrn_reflns_theta_max 29.20
_diffrn_reflns_theta_min 2.03
_diffrn_standards_decay_% 0
_diffrn_standards_number 0
_exptl_absorpt_coefficient_mu 0.740
_exptl_absorpt_correction_T_max 1.01637
_exptl_absorpt_correction_T_min 0.98369
_exptl_absorpt_correction_type multi-scan
_exptl_absorpt_process_details 'MULscanABS in PLATON; Spek, 2003)'
_exptl_crystal_colour red
_exptl_crystal_density_diffrn 1.421
_exptl_crystal_density_meas ?
_exptl_crystal_density_method 'not measured'
_exptl_crystal_description block
_exptl_crystal_F_000 968
_exptl_crystal_size_max 0.23
_exptl_crystal_size_mid 0.18
_exptl_crystal_size_min 0.16
_refine_diff_density_max 0.284
_refine_diff_density_min -0.309
_refine_diff_density_rms 0.050
_refine_ls_extinction_coef 0.0064(3)
_refine_ls_extinction_expression Fc^*^=kFc[1+0.001xFc^2^\l^3^/sin(2\q)]^-1/4^
_refine_ls_extinction_method SHELXL
_refine_ls_goodness_of_fit_ref 0.833
_refine_ls_hydrogen_treatment constr
_refine_ls_matrix_type full
_refine_ls_number_parameters 330
_refine_ls_number_reflns 5895
_refine_ls_number_restraints 0
_refine_ls_restrained_S_all 0.833
_refine_ls_R_factor_all 0.0603
_refine_ls_R_factor_gt 0.0321
_refine_ls_shift/su_max 0.001
_refine_ls_shift/su_mean 0.000
_refine_ls_structure_factor_coef Fsqd
_refine_ls_weighting_details 'calc w=1/[\s^2^(Fo^2^)+(0.0327P)^2^] where P=(Fo^2^+2Fc^2^)/3'
_refine_ls_weighting_scheme calc
_refine_ls_wR_factor_gt 0.0595
_refine_ls_wR_factor_ref 0.0637
_reflns_number_gt 3905
_reflns_number_total 5895
_reflns_threshold_expression >2sigma(I)
_cod_data_source_file b907018d.txt
_cod_data_source_block Complex12
_cod_depositor_comments
;
The following automatic conversions were performed:

'_exptl_crystal_density_meas' value 'none' was changed to '?' - the
value is perceived as not measured.

Automatic conversion script
Id: cif_fix_values 3008 2015-01-20 13:52:24Z robertas 
;
_cod_original_sg_symbol_H-M 'P 21/n'
_cod_database_code 7002123

loop_
_symmetry_equiv_pos_as_xyz
'x, y, z'
'-x+1/2, y+1/2, -z+1/2'
'-x, -y, -z'
'x-1/2, -y-1/2, z-1/2'

loop_
_atom_site_label
_atom_site_type_symbol
_atom_site_fract_x
_atom_site_fract_y
_atom_site_fract_z
_atom_site_U_iso_or_equiv
_atom_site_adp_type
_atom_site_occupancy
_atom_site_symmetry_multiplicity
_atom_site_calc_flag
_atom_site_refinement_flags
_atom_site_disorder_assembly
_atom_site_disorder_group
C1 C 0.42427(15) 0.22195(13) 0.32442(11) 0.0329(4) Uani 1 1 d . . .
H1 H 0.3880 0.2813 0.3301 0.039 Uiso 1 1 calc R . .
C2 C 0.38904(14) 0.13360(14) 0.35442(11) 0.0329(4) Uani 1 1 d . . .
H2 H 0.3244 0.1224 0.3825 0.039 Uiso 1 1 calc R . .
C3 C 0.46838(15) 0.06398(13) 0.33488(12) 0.0317(4) Uani 1 1 d . . .
H3 H 0.4670 -0.0020 0.3491 0.038 Uiso 1 1 calc R . .
C4 C 0.54847(14) 0.10939(12) 0.29119(11) 0.0310(4) Uani 1 1 d . . .
H4 H 0.6101 0.0794 0.2696 0.037 Uiso 1 1 calc R . .
C5 C 0.52190(14) 0.20827(13) 0.28455(11) 0.0306(4) Uani 1 1 d . . .
H5 H 0.5625 0.2561 0.2582 0.037 Uiso 1 1 calc R . .
C6 C 0.29292(14) 0.02263(12) 0.17203(12) 0.0269(3) Uani 1 1 d . . .
C7 C 0.24657(13) 0.21928(11) 0.14166(10) 0.0212(3) Uani 1 1 d . . .
C8 C 0.14913(14) 0.34889(12) 0.06358(12) 0.0310(4) Uani 1 1 d . . .
H8 H 0.1342 0.4077 0.0286 0.037 Uiso 1 1 calc R . .
C9 C 0.07004(14) 0.29566(13) 0.09334(12) 0.0317(4) Uani 1 1 d . . .
H9 H -0.0117 0.3094 0.0832 0.038 Uiso 1 1 calc R . .
C10 C 0.07195(13) 0.14202(12) 0.18658(12) 0.0277(3) Uani 1 1 d . . .
H10 H 0.1343 0.0961 0.2224 0.033 Uiso 1 1 calc R . .
C11 C 0.01559(17) 0.18398(15) 0.26362(14) 0.0428(5) Uani 1 1 d . . .
H11A H -0.0468 0.2287 0.2302 0.051 Uiso 1 1 calc R . .
H11B H 0.0759 0.2175 0.3155 0.051 Uiso 1 1 calc R . .
H11 H -0.0189 0.1330 0.2951 0.051 Uiso 1 1 calc R . .
C12 C -0.01574(18) 0.08840(16) 0.10402(16) 0.0522(5) Uani 1 1 d . . .
H12C H -0.0499 0.0360 0.1338 0.063 Uiso 1 1 calc R . .
H12B H 0.0249 0.0629 0.0559 0.063 Uiso 1 1 calc R . .
H12D H -0.0790 0.1316 0.0688 0.063 Uiso 1 1 calc R . .
C13 C 0.36691(14) 0.34436(11) 0.07894(11) 0.0265(3) Uani 1 1 d . . .
H13 H 0.4321 0.2970 0.1025 0.032 Uiso 1 1 calc R . .
C14 C 0.35422(16) 0.36416(14) -0.03216(12) 0.0363(4) Uani 1 1 d . . .
H14A H 0.2956 0.4146 -0.0555 0.044 Uiso 1 1 calc R . .
H14B H 0.3281 0.3063 -0.0715 0.044 Uiso 1 1 calc R . .
H14C H 0.4308 0.3844 -0.0411 0.044 Uiso 1 1 calc R . .
C15 C 0.39966(17) 0.43297(13) 0.14306(14) 0.0383(4) Uani 1 1 d . . .
H15C H 0.4770 0.4562 0.1387 0.046 Uiso 1 1 calc R . .
H15B H 0.4035 0.4179 0.2135 0.046 Uiso 1 1 calc R . .
H15A H 0.3396 0.4821 0.1184 0.046 Uiso 1 1 calc R . .
C16 C 0.51829(13) 0.13535(11) 0.05018(11) 0.0265(3) Uani 1 1 d . . .
H16 H 0.5819 0.1503 0.1073 0.032 Uiso 1 1 calc R . .
C17 C 0.54127(15) 0.12805(13) -0.04301(12) 0.0332(4) Uani 1 1 d . . .
H17 H 0.6193 0.1378 -0.0492 0.040 Uiso 1 1 calc R . .
C18 C 0.45073(18) 0.10657(11) -0.12668(13) 0.0363(4) Uani 1 1 d . . .
H18 H 0.4651 0.1005 -0.1912 0.044 Uiso 1 1 calc R . .
C19 C 0.33842(17) 0.09396(12) -0.11484(12) 0.0346(4) Uani 1 1 d . . .
H19 H 0.2737 0.0797 -0.1713 0.041 Uiso 1 1 calc R . .
C20 C 0.32175(15) 0.10242(12) -0.01985(11) 0.0291(4) Uani 1 1 d . . .
H20 H 0.2440 0.0938 -0.0125 0.035 Uiso 1 1 calc R . .
B1 B 0.23358(16) 0.15445(15) 0.58833(16) 0.0342(5) Uani 1 1 d . . .
F1A F 0.3274(9) 0.0957(9) 0.6291(7) 0.0512(18) Uani 0.60 1 d P . .
F1B F 0.3329(15) 0.0944(13) 0.6109(12) 0.067(4) Uani 0.40 1 d P . .
F2A F 0.1730(4) 0.1270(5) 0.4953(3) 0.0749(14) Uani 0.60 1 d P . .
F2B F 0.1377(6) 0.1141(7) 0.5232(7) 0.112(3) Uani 0.40 1 d P . .
F3A F 0.2749(7) 0.2392(6) 0.5591(7) 0.069(4) Uani 0.50 1 d P . .
F3B F 0.261(2) 0.2187(18) 0.5231(13) 0.078(8) Uani 0.20 1 d P . .
F3C F 0.2638(15) 0.2432(12) 0.6122(14) 0.110(7) Uani 0.30 1 d P . .
F4A F 0.1667(5) 0.1593(5) 0.6523(5) 0.065(2) Uani 0.50 1 d P . .
F4B F 0.2091(10) 0.2008(9) 0.6716(6) 0.080(4) Uani 0.30 1 d P . .
F4C F 0.1548(15) 0.1134(12) 0.6382(14) 0.090(6) Uani 0.20 1 d P . .
Fe1 Fe 0.374562(18) 0.128026(16) 0.199265(15) 0.02061(6) Uani 1 1 d . . .
N1 N 0.25679(11) 0.30219(9) 0.09336(9) 0.0238(3) Uani 1 1 d . . .
N2 N 0.13021(11) 0.21654(9) 0.14188(9) 0.0242(3) Uani 1 1 d . . .
N3 N 0.40984(11) 0.12226(9) 0.06354(9) 0.0228(3) Uani 1 1 d . . .
O1 O 0.24597(11) -0.05037(9) 0.15902(10) 0.0406(3) Uani 1 1 d . . .

loop_
_atom_site_aniso_label
_atom_site_aniso_U_11
_atom_site_aniso_U_22
_atom_site_aniso_U_33
_atom_site_aniso_U_23
_atom_site_aniso_U_13
_atom_site_aniso_U_12
C1 0.0368(10) 0.0345(10) 0.0231(8) -0.0067(7) 0.0006(7) 0.0066(8)
C2 0.0307(8) 0.0467(10) 0.0213(7) -0.0006(8) 0.0071(6) 0.0022(8)
C3 0.0325(9) 0.0338(10) 0.0254(8) 0.0072(7) 0.0019(7) 0.0030(7)
C4 0.0220(7) 0.0400(11) 0.0278(8) 0.0009(7) 0.0014(6) 0.0070(7)
C5 0.0286(9) 0.0345(10) 0.0251(8) 0.0002(7) 0.0008(6) -0.0061(7)
C6 0.0257(8) 0.0301(9) 0.0283(8) 0.0000(7) 0.0131(6) 0.0055(7)
C7 0.0202(7) 0.0252(8) 0.0188(7) -0.0025(6) 0.0063(6) 0.0019(6)
C8 0.0280(8) 0.0328(10) 0.0334(8) 0.0078(7) 0.0103(7) 0.0127(7)
C9 0.0215(8) 0.0402(10) 0.0330(8) 0.0065(7) 0.0066(6) 0.0128(7)
C10 0.0231(7) 0.0294(9) 0.0338(8) -0.0021(7) 0.0131(6) 0.0003(7)
C11 0.0489(12) 0.0472(12) 0.0428(10) 0.0049(9) 0.0304(9) 0.0129(9)
C12 0.0432(12) 0.0524(13) 0.0588(13) -0.0134(10) 0.0097(10) -0.0160(10)
C13 0.0262(8) 0.0243(9) 0.0309(8) 0.0023(6) 0.0107(6) 0.0030(6)
C14 0.0403(9) 0.0381(10) 0.0346(8) 0.0063(8) 0.0173(7) 0.0020(8)
C15 0.0429(10) 0.0307(10) 0.0444(10) -0.0047(8) 0.0168(8) -0.0040(8)
C16 0.0271(8) 0.0227(8) 0.0318(7) 0.0011(7) 0.0116(6) 0.0030(7)
C17 0.0414(9) 0.0255(8) 0.0412(9) 0.0008(8) 0.0259(7) 0.0030(8)
C18 0.0620(12) 0.0228(9) 0.0316(8) -0.0008(7) 0.0255(8) 0.0036(8)
C19 0.0482(11) 0.0300(9) 0.0246(8) -0.0021(7) 0.0082(7) 0.0043(8)
C20 0.0290(8) 0.0308(9) 0.0271(8) -0.0014(6) 0.0065(6) 0.0035(7)
B1 0.0201(9) 0.0380(12) 0.0427(11) -0.0032(9) 0.0050(8) 0.0017(8)
F1A 0.034(3) 0.059(3) 0.0580(16) 0.0058(16) 0.0078(19) 0.022(2)
F1B 0.034(4) 0.047(5) 0.129(10) 0.029(6) 0.037(5) 0.012(3)
F2A 0.056(3) 0.117(4) 0.0424(13) -0.0210(16) -0.0016(15) 0.000(3)
F2B 0.042(3) 0.082(4) 0.179(10) -0.034(6) -0.029(4) -0.020(3)
F3A 0.035(2) 0.042(5) 0.124(11) 0.028(7) 0.013(7) -0.009(3)
F3B 0.080(15) 0.117(19) 0.050(7) 0.041(8) 0.041(8) 0.049(12)
F3C 0.056(8) 0.044(6) 0.20(2) -0.034(12) -0.022(11) -0.006(5)
F4A 0.044(3) 0.114(7) 0.043(3) -0.019(3) 0.019(2) 0.018(4)
F4B 0.103(10) 0.104(10) 0.031(3) -0.007(4) 0.014(4) 0.054(7)
F4C 0.059(6) 0.145(14) 0.083(9) -0.047(8) 0.047(6) -0.044(8)
Fe1 0.01841(10) 0.02290(11) 0.02077(10) 0.00041(10) 0.00569(7) 0.00276(10)
N1 0.0208(6) 0.0259(7) 0.0257(6) 0.0027(5) 0.0080(5) 0.0054(5)
N2 0.0200(6) 0.0284(7) 0.0245(6) 0.0004(5) 0.0066(5) 0.0039(5)
N3 0.0244(6) 0.0205(7) 0.0244(6) 0.0004(5) 0.0081(5) 0.0038(5)
O1 0.0418(7) 0.0303(7) 0.0570(8) -0.0080(6) 0.0260(6) -0.0065(6)

loop_
_atom_type_symbol
_atom_type_description
_atom_type_scat_dispersion_real
_atom_type_scat_dispersion_imag
_atom_type_scat_source
C C 0.0033 0.0016 'International Tables Vol C Tables 4.2.6.8 and 6.1.1.4'
H H 0.0000 0.0000 'International Tables Vol C Tables 4.2.6.8 and 6.1.1.4'
B B 0.0013 0.0007 'International Tables Vol C Tables 4.2.6.8 and 6.1.1.4'
F F 0.0171 0.0103 'International Tables Vol C Tables 4.2.6.8 and 6.1.1.4'
Fe Fe 0.3463 0.8444 'International Tables Vol C Tables 4.2.6.8 and 6.1.1.4'
N N 0.0061 0.0033 'International Tables Vol C Tables 4.2.6.8 and 6.1.1.4'
O O 0.0106 0.0060 'International Tables Vol C Tables 4.2.6.8 and 6.1.1.4'

loop_
_geom_angle_atom_site_label_1
_geom_angle_atom_site_label_2
_geom_angle_atom_site_label_3
_geom_angle
_geom_angle_site_symmetry_1
_geom_angle_site_symmetry_3
_geom_angle_publ_flag
C2 C1 C5 109.05(15) . . ?
C2 C1 Fe1 69.44(9) . . ?
C5 C1 Fe1 71.01(9) . . ?
C2 C1 H1 125.5 . . ?
C5 C1 H1 125.5 . . ?
Fe1 C1 H1 125.6 . . ?
C1 C2 C3 107.16(15) . . ?
C1 C2 Fe1 71.62(9) . . ?
C3 C2 Fe1 70.21(9) . . ?
C1 C2 H2 126.4 . . ?
C3 C2 H2 126.4 . . ?
Fe1 C2 H2 123.4 . . ?
C4 C3 C2 108.29(16) . . ?
C4 C3 Fe1 70.96(9) . . ?
C2 C3 Fe1 70.05(9) . . ?
C4 C3 H3 125.9 . . ?
C2 C3 H3 125.9 . . ?
Fe1 C3 H3 124.7 . . ?
C3 C4 C5 108.31(15) . . ?
C3 C4 Fe1 70.22(9) . . ?
C5 C4 Fe1 71.34(9) . . ?
C3 C4 H4 125.8 . . ?
C5 C4 H4 125.8 . . ?
Fe1 C4 H4 124.2 . . ?
C1 C5 C4 107.17(15) . . ?
C1 C5 Fe1 70.35(9) . . ?
C4 C5 Fe1 69.42(9) . . ?
C1 C5 H5 126.4 . . ?
C4 C5 H5 126.4 . . ?
Fe1 C5 H5 125.4 . . ?
O1 C6 Fe1 174.89(15) . . ?
N1 C7 N2 104.09(12) . . ?
N1 C7 Fe1 126.60(11) . . ?
N2 C7 Fe1 129.30(11) . . ?
C9 C8 N1 107.16(14) . . ?
C9 C8 H8 126.4 . . ?
N1 C8 H8 126.4 . . ?
C8 C9 N2 106.95(14) . . ?
C8 C9 H9 126.5 . . ?
N2 C9 H9 126.5 . . ?
N2 C10 C11 110.66(14) . . ?
N2 C10 C12 109.87(14) . . ?
C11 C10 C12 112.60(15) . . ?
N2 C10 H10 107.8 . . ?
C11 C10 H10 107.8 . . ?
C12 C10 H10 107.8 . . ?
C10 C11 H11A 109.5 . . ?
C10 C11 H11B 109.5 . . ?
H11A C11 H11B 109.5 . . ?
C10 C11 H11 109.5 . . ?
H11A C11 H11 109.5 . . ?
H11B C11 H11 109.5 . . ?
C10 C12 H12C 109.5 . . ?
C10 C12 H12B 109.5 . . ?
H12C C12 H12B 109.5 . . ?
C10 C12 H12D 109.5 . . ?
H12C C12 H12D 109.5 . . ?
H12B C12 H12D 109.5 . . ?
N1 C13 C15 110.22(13) . . ?
N1 C13 C14 110.72(13) . . ?
C15 C13 C14 112.00(14) . . ?
N1 C13 H13 107.9 . . ?
C15 C13 H13 107.9 . . ?
C14 C13 H13 107.9 . . ?
C13 C14 H14A 109.5 . . ?
C13 C14 H14B 109.5 . . ?
H14A C14 H14B 109.5 . . ?
C13 C14 H14C 109.5 . . ?
H14A C14 H14C 109.5 . . ?
H14B C14 H14C 109.5 . . ?
C13 C15 H15C 109.5 . . ?
C13 C15 H15B 109.5 . . ?
H15C C15 H15B 109.5 . . ?
C13 C15 H15A 109.5 . . ?
H15C C15 H15A 109.5 . . ?
H15B C15 H15A 109.5 . . ?
N3 C16 C17 122.87(15) . . ?
N3 C16 H16 118.6 . . ?
C17 C16 H16 118.6 . . ?
C18 C17 C16 119.61(16) . . ?
C18 C17 H17 120.2 . . ?
C16 C17 H17 120.2 . . ?
C17 C18 C19 118.47(15) . . ?
C17 C18 H18 120.8 . . ?
C19 C18 H18 120.8 . . ?
C20 C19 C18 118.88(16) . . ?
C20 C19 H19 120.6 . . ?
C18 C19 H19 120.6 . . ?
N3 C20 C19 123.56(16) . . ?
N3 C20 H20 118.2 . . ?
C19 C20 H20 118.2 . . ?
F3C B1 F4A 87.3(7) . . ?
F3C B1 F2A 123.3(9) . . ?
F4A B1 F2A 113.0(3) . . ?
F3C B1 F2B 132.9(9) . . ?
F4A B1 F2B 85.8(4) . . ?
F2A B1 F2B 28.3(4) . . ?
F3C B1 F3B 56.1(12) . . ?
F4A B1 F3B 132.9(11) . . ?
F2A B1 F3B 73.8(9) . . ?
F2B B1 F3B 98.0(10) . . ?
F3C B1 F1A 109.8(10) . . ?
F4A B1 F1A 108.1(6) . . ?
F2A B1 F1A 112.2(5) . . ?
F2B B1 F1A 116.6(7) . . ?
F3B B1 F1A 111.5(12) . . ?
F3C B1 F3A 33.3(7) . . ?
F4A B1 F3A 117.5(4) . . ?
F2A B1 F3A 96.2(5) . . ?
F2B B1 F3A 117.4(6) . . ?
F3B B1 F3A 23.4(9) . . ?
F1A B1 F3A 109.5(6) . . ?
F3C B1 F1B 111.4(11) . . ?
F4A B1 F1B 119.1(8) . . ?
F2A B1 F1B 103.5(7) . . ?
F2B B1 F1B 112.6(8) . . ?
F3B B1 F1B 102.7(13) . . ?
F1A B1 F1B 11.3(11) . . ?
F3A B1 F1B 104.4(8) . . ?
F3C B1 F4C 115.8(8) . . ?
F4A B1 F4C 28.4(5) . . ?
F2A B1 F4C 95.6(7) . . ?
F2B B1 F4C 67.4(7) . . ?
F3B B1 F4C 152.1(14) . . ?
F1A B1 F4C 96.4(9) . . ?
F3A B1 F4C 144.8(7) . . ?
F1B B1 F4C 104.9(11) . . ?
F3C B1 F4B 57.2(7) . . ?
F4A B1 F4B 32.3(5) . . ?
F2A B1 F4B 137.3(5) . . ?
F2B B1 F4B 114.5(6) . . ?
F3B B1 F4B 111.0(11) . . ?
F1A B1 F4B 105.2(6) . . ?
F3A B1 F4B 90.0(6) . . ?
F1B B1 F4B 115.8(8) . . ?
F4C B1 F4B 59.6(7) . . ?
F2B F2A B1 77.2(9) . . ?
F2B F2A F3B 122.2(14) . . ?
B1 F2A F3B 53.8(7) . . ?
F2A F2B B1 74.5(9) . . ?
F2A F2B F4C 132.0(13) . . ?
B1 F2B F4C 57.9(7) . . ?
F3B F3A F3C 142(3) . . ?
F3B F3A B1 76(2) . . ?
F3C F3A B1 68.3(14) . . ?
F3A F3B F3C 22.5(16) . . ?
F3A F3B B1 80(2) . . ?
F3C F3B B1 59.8(11) . . ?
F3A F3B F2A 130(2) . . ?
F3C F3B F2A 107.3(14) . . ?
B1 F3B F2A 52.4(7) . . ?
F3A F3C F3B 16.0(12) . . ?
F3A F3C F4B 142(2) . . ?
F3B F3C F4B 126.0(19) . . ?
F3A F3C B1 78.4(16) . . ?
F3B F3C B1 64.1(15) . . ?
F4B F3C B1 65.1(8) . . ?
F4C F4A F4B 153(2) . . ?
F4C F4A B1 82.8(17) . . ?
F4B F4A B1 80.0(10) . . ?
F4A F4B F3C 120.8(12) . . ?
F4A F4B F4C 12.7(10) . . ?
F3C F4B F4C 116.7(13) . . ?
F4A F4B B1 67.7(8) . . ?
F3C F4B B1 57.7(8) . . ?
F4C F4B B1 60.2(8) . . ?
F4A F4C F4B 14.4(11) . . ?
F4A F4C B1 68.8(16) . . ?
F4B F4C B1 60.2(9) . . ?
F4A F4C F2B 104(2) . . ?
F4B F4C F2B 104.7(14) . . ?
B1 F4C F2B 54.7(7) . . ?
C6 Fe1 C7 98.79(7) . . ?
C6 Fe1 N3 90.22(6) . . ?
C7 Fe1 N3 88.69(5) . . ?
C6 Fe1 C2 98.05(7) . . ?
C7 Fe1 C2 103.28(6) . . ?
N3 Fe1 C2 164.14(5) . . ?
C6 Fe1 C3 87.26(7) . . ?
C7 Fe1 C3 142.93(6) . . ?
N3 Fe1 C3 128.03(6) . . ?
C2 Fe1 C3 39.74(7) . . ?
C6 Fe1 C4 114.09(7) . . ?
C7 Fe1 C4 146.23(7) . . ?
N3 Fe1 C4 98.32(6) . . ?
C2 Fe1 C4 65.96(6) . . ?
C3 Fe1 C4 38.82(6) . . ?
C6 Fe1 C1 135.75(7) . . ?
C7 Fe1 C1 86.21(6) . . ?
N3 Fe1 C1 133.98(6) . . ?
C2 Fe1 C1 38.94(7) . . ?
C3 Fe1 C1 65.34(7) . . ?
C4 Fe1 C1 65.18(7) . . ?
C6 Fe1 C5 151.90(7) . . ?
C7 Fe1 C5 107.01(7) . . ?
N3 Fe1 C5 101.15(6) . . ?
C2 Fe1 C5 65.65(7) . . ?
C3 Fe1 C5 65.45(7) . . ?
C4 Fe1 C5 39.24(7) . . ?
C1 Fe1 C5 38.64(6) . . ?
C7 N1 C8 111.00(13) . . ?
C7 N1 C13 126.97(12) . . ?
C8 N1 C13 121.88(13) . . ?
C7 N2 C9 110.79(13) . . ?
C7 N2 C10 126.60(13) . . ?
C9 N2 C10 122.60(13) . . ?
C16 N3 C20 116.60(13) . . ?
C16 N3 Fe1 123.79(10) . . ?
C20 N3 Fe1 119.60(10) . . ?

loop_
_geom_bond_atom_site_label_1
_geom_bond_atom_site_label_2
_geom_bond_distance
_geom_bond_site_symmetry_2
_geom_bond_publ_flag
C1 C2 1.406(3) . ?
C1 C5 1.408(2) . ?
C1 Fe1 2.1230(16) . ?
C1 H1 0.9500 . ?
C2 C3 1.425(2) . ?
C2 Fe1 2.0947(15) . ?
C2 H2 0.9500 . ?
C3 C4 1.397(2) . ?
C3 Fe1 2.0968(15) . ?
C3 H3 0.9500 . ?
C4 C5 1.423(2) . ?
C4 Fe1 2.1064(15) . ?
C4 H4 0.9500 . ?
C5 Fe1 2.1317(16) . ?
C5 H5 0.9500 . ?
C6 O1 1.156(2) . ?
C6 Fe1 1.7500(17) . ?
C7 N1 1.3632(19) . ?
C7 N2 1.3646(19) . ?
C7 Fe1 1.9718(15) . ?
C8 C9 1.338(2) . ?
C8 N1 1.3833(19) . ?
C8 H8 0.9500 . ?
C9 N2 1.389(2) . ?
C9 H9 0.9500 . ?
C10 N2 1.472(2) . ?
C10 C11 1.510(2) . ?
C10 C12 1.512(2) . ?
C10 H10 1.0000 . ?
C11 H11A 0.9800 . ?
C11 H11B 0.9800 . ?
C11 H11 0.9800 . ?
C12 H12C 0.9800 . ?
C12 H12B 0.9800 . ?
C12 H12D 0.9800 . ?
C13 N1 1.481(2) . ?
C13 C15 1.516(2) . ?
C13 C14 1.520(2) . ?
C13 H13 1.0000 . ?
C14 H14A 0.9800 . ?
C14 H14B 0.9800 . ?
C14 H14C 0.9800 . ?
C15 H15C 0.9800 . ?
C15 H15B 0.9800 . ?
C15 H15A 0.9800 . ?
C16 N3 1.3443(19) . ?
C16 C17 1.381(2) . ?
C16 H16 0.9500 . ?
C17 C18 1.373(3) . ?
C17 H17 0.9500 . ?
C18 C19 1.380(3) . ?
C18 H18 0.9500 . ?
C19 C20 1.376(2) . ?
C19 H19 0.9500 . ?
C20 N3 1.3500(19) . ?
C20 H20 0.9500 . ?
B1 F3C 1.315(16) . ?
B1 F4A 1.326(6) . ?
B1 F2A 1.343(4) . ?
B1 F2B 1.359(7) . ?
B1 F3B 1.368(19) . ?
B1 F1A 1.370(11) . ?
B1 F3A 1.386(7) . ?
B1 F1B 1.403(18) . ?
B1 F4C 1.411(18) . ?
B1 F4B 1.412(9) . ?
F2A F2B 0.661(9) . ?
F2A F3B 1.63(2) . ?
F2B F4C 1.54(2) . ?
F3A F3B 0.56(2) . ?
F3A F3C 0.777(16) . ?
F3B F3C 1.26(3) . ?
F3C F4B 1.309(17) . ?
F4A F4C 0.677(13) . ?
F4A F4B 0.766(11) . ?
F4B F4C 1.404(18) . ?
Fe1 N3 2.0173(12) . ?

loop_
_geom_torsion_atom_site_label_1
_geom_torsion_atom_site_label_2
_geom_torsion_atom_site_label_3
_geom_torsion_atom_site_label_4
_geom_torsion
_geom_torsion_site_symmetry_1
_geom_torsion_site_symmetry_2
_geom_torsion_site_symmetry_3
_geom_torsion_site_symmetry_4
_geom_torsion_publ_flag
C5 C1 C2 C3 1.37(17) . . . . ?
Fe1 C1 C2 C3 61.57(10) . . . . ?
C5 C1 C2 Fe1 -60.20(11) . . . . ?
C1 C2 C3 C4 -1.53(17) . . . . ?
Fe1 C2 C3 C4 60.96(11) . . . . ?
C1 C2 C3 Fe1 -62.49(10) . . . . ?
C2 C3 C4 C5 1.11(17) . . . . ?
Fe1 C3 C4 C5 61.50(11) . . . . ?
C2 C3 C4 Fe1 -60.39(11) . . . . ?
C2 C1 C5 C4 -0.70(17) . . . . ?
Fe1 C1 C5 C4 -59.93(10) . . . . ?
C2 C1 C5 Fe1 59.23(11) . . . . ?
C3 C4 C5 C1 -0.26(17) . . . . ?
Fe1 C4 C5 C1 60.53(11) . . . . ?
C3 C4 C5 Fe1 -60.79(11) . . . . ?
N1 C8 C9 N2 0.31(18) . . . . ?
N3 C16 C17 C18 0.0(3) . . . . ?
C16 C17 C18 C19 0.8(3) . . . . ?
C17 C18 C19 C20 -0.6(2) . . . . ?
C18 C19 C20 N3 -0.2(3) . . . . ?
F3C B1 F2A F2B -119.9(16) . . . . ?
F4A B1 F2A F2B -17.2(16) . . . . ?
F3B B1 F2A F2B -147.6(19) . . . . ?
F1A B1 F2A F2B 105.3(15) . . . . ?
F3A B1 F2A F2B -140.7(15) . . . . ?
F1B B1 F2A F2B 112.9(16) . . . . ?
F4C B1 F2A F2B 6.0(16) . . . . ?
F4B B1 F2A F2B -43.9(19) . . . . ?
F3C B1 F2A F3B 27.7(18) . . . . ?
F4A B1 F2A F3B 130.3(12) . . . . ?
F2B B1 F2A F3B 147.6(19) . . . . ?
F1A B1 F2A F3B -107.1(13) . . . . ?
F3A B1 F2A F3B 6.9(13) . . . . ?
F1B B1 F2A F3B -99.5(14) . . . . ?
F4C B1 F2A F3B 153.6(14) . . . . ?
F4B B1 F2A F3B 103.7(15) . . . . ?
F3B F2A F2B B1 -30.8(16) . . . . ?
B1 F2A F2B F4C -7.4(19) . . . . ?
F3B F2A F2B F4C -38(3) . . . . ?
F3C B1 F2B F2A 81.7(18) . . . . ?
F4A B1 F2B F2A 164.1(15) . . . . ?
F3B B1 F2B F2A 31.3(18) . . . . ?
F1A B1 F2B F2A -87.7(15) . . . . ?
F3A B1 F2B F2A 45.2(16) . . . . ?
F1B B1 F2B F2A -76.1(17) . . . . ?
F4C B1 F2B F2A -173.5(17) . . . . ?
F4B B1 F2B F2A 148.9(13) . . . . ?
F3C B1 F2B F4C -104.8(12) . . . . ?
F4A B1 F2B F4C -22.4(8) . . . . ?
F2A B1 F2B F4C 173.5(17) . . . . ?
F3B B1 F2B F4C -155.2(13) . . . . ?
F1A B1 F2B F4C 85.8(10) . . . . ?
F3A B1 F2B F4C -141.4(9) . . . . ?
F1B B1 F2B F4C 97.4(11) . . . . ?
F4B B1 F2B F4C -37.7(10) . . . . ?
F3C B1 F3A F3B -164(3) . . . . ?
F4A B1 F3A F3B -137(3) . . . . ?
F2A B1 F3A F3B -17(3) . . . . ?
F2B B1 F3A F3B -37(3) . . . . ?
F1A B1 F3A F3B 99(3) . . . . ?
F1B B1 F3A F3B 89(3) . . . . ?
F4C B1 F3A F3B -126(3) . . . . ?
F4B B1 F3A F3B -155(3) . . . . ?
F4A B1 F3A F3C 27(2) . . . . ?
F2A B1 F3A F3C 147.2(18) . . . . ?
F2B B1 F3A F3C 127.4(18) . . . . ?
F3B B1 F3A F3C 164(3) . . . . ?
F1A B1 F3A F3C -96.6(19) . . . . ?
F1B B1 F3A F3C -107.2(19) . . . . ?
F4C B1 F3A F3C 38(2) . . . . ?
F4B B1 F3A F3C 9.6(19) . . . . ?
B1 F3A F3B F3C 24(5) . . . . ?
F3C F3A F3B B1 -24(5) . . . . ?
F3C F3A F3B F2A -6(8) . . . . ?
B1 F3A F3B F2A 18(3) . . . . ?
F3C B1 F3B F3A 10(2) . . . . ?
F4A B1 F3B F3A 56(3) . . . . ?
F2A B1 F3B F3A 163(3) . . . . ?
F2B B1 F3B F3A 148(3) . . . . ?
F1A B1 F3B F3A -90(3) . . . . ?
F1B B1 F3B F3A -97(3) . . . . ?
F4C B1 F3B F3A 92(3) . . . . ?
F4B B1 F3B F3A 27(3) . . . . ?
F4A B1 F3B F3C 45(2) . . . . ?
F2A B1 F3B F3C 152.1(18) . . . . ?
F2B B1 F3B F3C 137.2(15) . . . . ?
F1A B1 F3B F3C -100.0(16) . . . . ?
F3A B1 F3B F3C -10(2) . . . . ?
F1B B1 F3B F3C -107.4(17) . . . . ?
F4C B1 F3B F3C 81(2) . . . . ?
F4B B1 F3B F3C 17.0(19) . . . . ?
F3C B1 F3B F2A -152.1(18) . . . . ?
F4A B1 F3B F2A -106.6(9) . . . . ?
F2B B1 F3B F2A -14.9(8) . . . . ?
F1A B1 F3B F2A 107.9(7) . . . . ?
F3A B1 F3B F2A -163(3) . . . . ?
F1B B1 F3B F2A 100.6(8) . . . . ?
F4C B1 F3B F2A -71(2) . . . . ?
F4B B1 F3B F2A -135.1(6) . . . . ?
F2B F2A F3B F3A 16(6) . . . . ?
B1 F2A F3B F3A -23(4) . . . . ?
F2B F2A F3B F3C 13(3) . . . . ?
B1 F2A F3B F3C -25.1(17) . . . . ?
F2B F2A F3B B1 38(2) . . . . ?
B1 F3A F3C F3B -25(5) . . . . ?
F3B F3A F3C F4B 9(7) . . . . ?
B1 F3A F3C F4B -17(3) . . . . ?
F3B F3A F3C B1 25(5) . . . . ?
B1 F3B F3C F3A 152(6) . . . . ?
F2A F3B F3C F3A 175(6) . . . . ?
F3A F3B F3C F4B -173(5) . . . . ?
B1 F3B F3C F4B -21(2) . . . . ?
F2A F3B F3C F4B 2(4) . . . . ?
F3A F3B F3C B1 -152(6) . . . . ?
F2A F3B F3C B1 22.9(15) . . . . ?
F4A B1 F3C F3A -156.0(17) . . . . ?
F2A B1 F3C F3A -40(2) . . . . ?
F2B B1 F3C F3A -74(2) . . . . ?
F3B B1 F3C F3A -7.5(15) . . . . ?
F1A B1 F3C F3A 95.6(18) . . . . ?
F1B B1 F3C F3A 83.7(19) . . . . ?
F4C B1 F3C F3A -156.6(16) . . . . ?
F4B B1 F3C F3A -169(2) . . . . ?
F4A B1 F3C F3B -148.5(17) . . . . ?
F2A B1 F3C F3B -33(2) . . . . ?
F2B B1 F3C F3B -67(2) . . . . ?
F1A B1 F3C F3B 103.2(17) . . . . ?
F3A B1 F3C F3B 7.5(15) . . . . ?
F1B B1 F3C F3B 91.2(19) . . . . ?
F4C B1 F3C F3B -149.1(17) . . . . ?
F4B B1 F3C F3B -161(2) . . . . ?
F4A B1 F3C F4B 12.6(8) . . . . ?
F2A B1 F3C F4B 128.5(7) . . . . ?
F2B B1 F3C F4B 94.4(11) . . . . ?
F3B B1 F3C F4B 161(2) . . . . ?
F1A B1 F3C F4B -95.8(8) . . . . ?
F3A B1 F3C F4B 169(2) . . . . ?
F1B B1 F3C F4B -107.7(10) . . . . ?
F4C B1 F3C F4B 12.0(14) . . . . ?
F3C B1 F4A F4C -179(2) . . . . ?
F2A B1 F4A F4C 56(2) . . . . ?
F2B B1 F4A F4C 47.7(19) . . . . ?
F3B B1 F4A F4C 145(2) . . . . ?
F1A B1 F4A F4C -69(2) . . . . ?
F3A B1 F4A F4C 166.5(19) . . . . ?
F1B B1 F4A F4C -66(2) . . . . ?
F4B B1 F4A F4C -159(2) . . . . ?
F3C B1 F4A F4B -20.0(13) . . . . ?
F2A B1 F4A F4B -145.3(10) . . . . ?
F2B B1 F4A F4B -153.4(11) . . . . ?
F3B B1 F4A F4B -56.3(17) . . . . ?
F1A B1 F4A F4B 89.9(11) . . . . ?
F3A B1 F4A F4B -34.6(12) . . . . ?
F1B B1 F4A F4B 93.0(13) . . . . ?
F4C B1 F4A F4B 159(2) . . . . ?
F4C F4A F4B F3C 75(5) . . . . ?
B1 F4A F4B F3C 23.6(15) . . . . ?
B1 F4A F4B F4C -51(5) . . . . ?
F4C F4A F4B B1 51(5) . . . . ?
F3A F3C F4B F4A -8(5) . . . . ?
F3B F3C F4B F4A -5(4) . . . . ?
B1 F3C F4B F4A -26.0(16) . . . . ?
F3A F3C F4B F4C 6(5) . . . . ?
F3B F3C F4B F4C 9(4) . . . . ?
B1 F3C F4B F4C -12.2(15) . . . . ?
F3A F3C F4B B1 18(4) . . . . ?
F3B F3C F4B B1 21(3) . . . . ?
F3C B1 F4B F4A 156.0(15) . . . . ?
F2A B1 F4B F4A 50.6(15) . . . . ?
F2B B1 F4B F4A 29.4(13) . . . . ?
F3B B1 F4B F4A 139.3(14) . . . . ?
F1A B1 F4B F4A -100.0(11) . . . . ?
F3A B1 F4B F4A 149.8(11) . . . . ?
F1B B1 F4B F4A -104.2(12) . . . . ?
F4C B1 F4B F4A -11.4(13) . . . . ?
F4A B1 F4B F3C -156.0(15) . . . . ?
F2A B1 F4B F3C -105.4(13) . . . . ?
F2B B1 F4B F3C -126.6(11) . . . . ?
F3B B1 F4B F3C -16.7(19) . . . . ?
F1A B1 F4B F3C 104.0(11) . . . . ?
F3A B1 F4B F3C -6.2(12) . . . . ?
F1B B1 F4B F3C 99.8(13) . . . . ?
F4C B1 F4B F3C -167.4(15) . . . . ?
F3C B1 F4B F4C 167.4(15) . . . . ?
F4A B1 F4B F4C 11.4(13) . . . . ?
F2A B1 F4B F4C 62.0(14) . . . . ?
F2B B1 F4B F4C 40.8(12) . . . . ?
F3B B1 F4B F4C 150.7(14) . . . . ?
F1A B1 F4B F4C -88.6(12) . . . . ?
F3A B1 F4B F4C 161.2(11) . . . . ?
F1B B1 F4B F4C -92.8(13) . . . . ?
B1 F4A F4C F4B 51(5) . . . . ?
F4B F4A F4C B1 -51(5) . . . . ?
F4B F4A F4C F2B -93(5) . . . . ?
B1 F4A F4C F2B -42.3(11) . . . . ?
F3C F4B F4C F4A -112(5) . . . . ?
B1 F4B F4C F4A -124(5) . . . . ?
F4A F4B F4C B1 124(5) . . . . ?
F3C F4B F4C B1 11.9(14) . . . . ?
F4A F4B F4C F2B 91(5) . . . . ?
F3C F4B F4C F2B -21.0(19) . . . . ?
B1 F4B F4C F2B -32.9(7) . . . . ?
F3C B1 F4C F4A 1(2) . . . . ?
F2A B1 F4C F4A -130.1(18) . . . . ?
F2B B1 F4C F4A -127(2) . . . . ?
F3B B1 F4C F4A -65(3) . . . . ?
F1A B1 F4C F4A 116.8(18) . . . . ?
F3A B1 F4C F4A -21(3) . . . . ?
F1B B1 F4C F4A 124.3(18) . . . . ?
F4B B1 F4C F4A 12.9(14) . . . . ?
F3C B1 F4C F4B -11.7(14) . . . . ?
F4A B1 F4C F4B -12.9(14) . . . . ?
F2A B1 F4C F4B -143.0(7) . . . . ?
F2B B1 F4C F4B -139.9(10) . . . . ?
F3B B1 F4C F4B -77(2) . . . . ?
F1A B1 F4C F4B 103.9(8) . . . . ?
F3A B1 F4C F4B -33.9(17) . . . . ?
F1B B1 F4C F4B 111.5(10) . . . . ?
F3C B1 F4C F2B 128.2(11) . . . . ?
F4A B1 F4C F2B 127(2) . . . . ?
F2A B1 F4C F2B -3.1(8) . . . . ?
F3B B1 F4C F2B 63(2) . . . . ?
F1A B1 F4C F2B -116.2(7) . . . . ?
F3A B1 F4C F2B 105.9(12) . . . . ?
F1B B1 F4C F2B -108.6(9) . . . . ?
F4B B1 F4C F2B 139.9(10) . . . . ?
F2A F2B F4C F4A 59(3) . . . . ?
B1 F2B F4C F4A 50.2(17) . . . . ?
F2A F2B F4C F4B 44(3) . . . . ?
B1 F2B F4C F4B 35.3(9) . . . . ?
F2A F2B F4C B1 8(2) . . . . ?
O1 C6 Fe1 C7 -165.5(16) . . . . ?
O1 C6 Fe1 N3 105.8(16) . . . . ?
O1 C6 Fe1 C2 -60.6(16) . . . . ?
O1 C6 Fe1 C3 -22.2(16) . . . . ?
O1 C6 Fe1 C4 6.6(16) . . . . ?
O1 C6 Fe1 C1 -71.9(16) . . . . ?
O1 C6 Fe1 C5 -8.9(17) . . . . ?
N1 C7 Fe1 C6 -144.30(13) . . . . ?
N2 C7 Fe1 C6 37.17(14) . . . . ?
N1 C7 Fe1 N3 -54.28(13) . . . . ?
N2 C7 Fe1 N3 127.19(13) . . . . ?
N1 C7 Fe1 C2 115.22(13) . . . . ?
N2 C7 Fe1 C2 -63.31(14) . . . . ?
N1 C7 Fe1 C3 118.56(14) . . . . ?
N2 C7 Fe1 C3 -59.97(18) . . . . ?
N1 C7 Fe1 C4 48.79(18) . . . . ?
N2 C7 Fe1 C4 -129.74(14) . . . . ?
N1 C7 Fe1 C1 79.96(13) . . . . ?
N2 C7 Fe1 C1 -98.57(14) . . . . ?
N1 C7 Fe1 C5 46.98(14) . . . . ?
N2 C7 Fe1 C5 -131.55(13) . . . . ?
C1 C2 Fe1 C6 -167.47(10) . . . . ?
C3 C2 Fe1 C6 75.78(11) . . . . ?
C1 C2 Fe1 C7 -66.41(11) . . . . ?
C3 C2 Fe1 C7 176.84(10) . . . . ?
C1 C2 Fe1 N3 71.7(3) . . . . ?
C3 C2 Fe1 N3 -45.0(3) . . . . ?
C1 C2 Fe1 C3 116.74(15) . . . . ?
C1 C2 Fe1 C4 79.68(11) . . . . ?
C3 C2 Fe1 C4 -37.07(10) . . . . ?
C3 C2 Fe1 C1 -116.74(15) . . . . ?
C1 C2 Fe1 C5 36.48(10) . . . . ?
C3 C2 Fe1 C5 -80.27(11) . . . . ?
C4 C3 Fe1 C6 135.35(11) . . . . ?
C2 C3 Fe1 C6 -106.07(11) . . . . ?
C4 C3 Fe1 C7 -123.68(12) . . . . ?
C2 C3 Fe1 C7 -5.10(16) . . . . ?
C4 C3 Fe1 N3 47.22(13) . . . . ?
C2 C3 Fe1 N3 165.80(9) . . . . ?
C4 C3 Fe1 C2 -118.58(15) . . . . ?
C2 C3 Fe1 C4 118.58(15) . . . . ?
C4 C3 Fe1 C1 -80.44(11) . . . . ?
C2 C3 Fe1 C1 38.14(10) . . . . ?
C4 C3 Fe1 C5 -37.77(10) . . . . ?
C2 C3 Fe1 C5 80.81(11) . . . . ?
C3 C4 Fe1 C6 -50.26(12) . . . . ?
C5 C4 Fe1 C6 -168.54(10) . . . . ?
C3 C4 Fe1 C7 115.55(13) . . . . ?
C5 C4 Fe1 C7 -2.73(16) . . . . ?
C3 C4 Fe1 N3 -144.25(10) . . . . ?
C5 C4 Fe1 N3 97.47(10) . . . . ?
C3 C4 Fe1 C2 37.93(11) . . . . ?
C5 C4 Fe1 C2 -80.35(11) . . . . ?
C5 C4 Fe1 C3 -118.29(14) . . . . ?
C3 C4 Fe1 C1 80.87(11) . . . . ?
C5 C4 Fe1 C1 -37.41(10) . . . . ?
C3 C4 Fe1 C5 118.29(14) . . . . ?
C2 C1 Fe1 C6 17.92(15) . . . . ?
C5 C1 Fe1 C6 137.76(11) . . . . ?
C2 C1 Fe1 C7 116.64(10) . . . . ?
C5 C1 Fe1 C7 -123.52(11) . . . . ?
C2 C1 Fe1 N3 -158.86(9) . . . . ?
C5 C1 Fe1 N3 -39.02(13) . . . . ?
C5 C1 Fe1 C2 119.84(14) . . . . ?
C2 C1 Fe1 C3 -38.92(10) . . . . ?
C5 C1 Fe1 C3 80.92(11) . . . . ?
C2 C1 Fe1 C4 -81.85(11) . . . . ?
C5 C1 Fe1 C4 37.99(10) . . . . ?
C2 C1 Fe1 C5 -119.84(14) . . . . ?
C1 C5 Fe1 C6 -95.33(17) . . . . ?
C4 C5 Fe1 C6 22.64(19) . . . . ?
C1 C5 Fe1 C7 60.44(11) . . . . ?
C4 C5 Fe1 C7 178.41(9) . . . . ?
C1 C5 Fe1 N3 152.50(10) . . . . ?
C4 C5 Fe1 N3 -89.53(10) . . . . ?
C1 C5 Fe1 C2 -36.75(10) . . . . ?
C4 C5 Fe1 C2 81.21(10) . . . . ?
C1 C5 Fe1 C3 -80.60(11) . . . . ?
C4 C5 Fe1 C3 37.36(10) . . . . ?
C1 C5 Fe1 C4 -117.97(14) . . . . ?
C4 C5 Fe1 C1 117.97(14) . . . . ?
N2 C7 N1 C8 -0.63(16) . . . . ?
Fe1 C7 N1 C8 -179.46(11) . . . . ?
N2 C7 N1 C13 174.98(13) . . . . ?
Fe1 C7 N1 C13 -3.8(2) . . . . ?
C9 C8 N1 C7 0.21(18) . . . . ?
C9 C8 N1 C13 -175.67(14) . . . . ?
C15 C13 N1 C7 -109.85(17) . . . . ?
C14 C13 N1 C7 125.66(16) . . . . ?
C15 C13 N1 C8 65.33(18) . . . . ?
C14 C13 N1 C8 -59.16(19) . . . . ?
N1 C7 N2 C9 0.83(16) . . . . ?
Fe1 C7 N2 C9 179.61(11) . . . . ?
N1 C7 N2 C10 -178.94(13) . . . . ?
Fe1 C7 N2 C10 -0.2(2) . . . . ?
C8 C9 N2 C7 -0.73(18) . . . . ?
C8 C9 N2 C10 179.05(14) . . . . ?
C11 C10 N2 C7 122.61(16) . . . . ?
C12 C10 N2 C7 -112.42(17) . . . . ?
C11 C10 N2 C9 -57.13(19) . . . . ?
C12 C10 N2 C9 67.83(19) . . . . ?
C17 C16 N3 C20 -0.8(2) . . . . ?
C17 C16 N3 Fe1 177.84(12) . . . . ?
C19 C20 N3 C16 1.0(2) . . . . ?
C19 C20 N3 Fe1 -177.78(13) . . . . ?
C6 Fe1 N3 C16 -133.04(13) . . . . ?
C7 Fe1 N3 C16 128.17(13) . . . . ?
C2 Fe1 N3 C16 -11.3(3) . . . . ?
C3 Fe1 N3 C16 -46.35(15) . . . . ?
C4 Fe1 N3 C16 -18.64(14) . . . . ?
C1 Fe1 N3 C16 44.72(16) . . . . ?
C5 Fe1 N3 C16 21.10(14) . . . . ?
C6 Fe1 N3 C20 45.61(13) . . . . ?
C7 Fe1 N3 C20 -53.18(12) . . . . ?
C2 Fe1 N3 C20 167.3(2) . . . . ?
C3 Fe1 N3 C20 132.30(12) . . . . ?
C4 Fe1 N3 C20 160.01(12) . . . . ?
C1 Fe1 N3 C20 -136.63(12) . . . . ?
C5 Fe1 N3 C20 -160.25(12) . . . . ?
